data_1556924
loop_
_publ_author_name
'Guo, Qiang'
'Si, Xiali'
'Shi, Yuntao'
'Yang, Hongshuai'
'Liu, Xinyu'
'Liang, Hong'
'Tu, Pengfei'
'Zhang, Qingying'

_publ_section_title
;
 Glucoconjugated Monoterpene Indole Alkaloids from <i>Uncaria
 rhynchophylla</i>.
;
_journal_issue 12
_journal_name_full 'Journal of natural products'
_journal_page_first 3288
_journal_page_last 3301
_journal_paper_doi 10.1021/acs.jnatprod.9b00490
_journal_volume 82
_journal_year 2019
_chemical_formula_moiety 'C26 H30 N2 O8, H2 O'
_chemical_formula_sum 'C26 H32 N2 O9'
_chemical_formula_weight 516.53
_space_group_crystal_system monoclinic
_space_group_IT_number 4
_space_group_name_Hall 'P 2yb'
_space_group_name_H-M_alt 'P 1 21 1'
_atom_sites_solution_hydrogens mixed
_atom_sites_solution_primary direct
_audit_creation_date 2018-07-13
_audit_creation_method
;
Olex2 1.2
(compiled 2016.02.19 svn.r3266 for OlexSys, GUI svn.r5155)
;
_cell_angle_alpha 90
_cell_angle_beta 92.4358(8)
_cell_angle_gamma 90
_cell_formula_units_Z 2
_cell_length_a 12.01025(11)
_cell_length_b 9.55452(11)
_cell_length_c 13.71388(12)
_cell_measurement_reflns_used 11345
_cell_measurement_temperature 100
_cell_measurement_theta_max 68.7620
_cell_measurement_theta_min 4.7890
_cell_volume 1572.28(3)
_computing_cell_refinement 'CrysAlisPro 1.171.39.28b (Rigaku OD, 2015)'
_computing_data_collection 'CrysAlisPro 1.171.39.28b (Rigaku OD, 2015)'
_computing_data_reduction 'CrysAlisPro 1.171.39.28b (Rigaku OD, 2015)'
_computing_molecular_graphics 'Olex2 (Dolomanov et al., 2009)'
_computing_publication_material 'Olex2 (Dolomanov et al., 2009)'
_computing_structure_refinement 'ShelXL (Sheldrick, 2015)'
_computing_structure_solution 'ShelXT (Sheldrick, 2015)'
_diffrn_ambient_temperature 100
_diffrn_detector 'CCD plate'
_diffrn_measured_fraction_theta_full 0.993
_diffrn_measured_fraction_theta_max 0.989
_diffrn_measurement_details
;
List of Runs (angles in degrees, time in seconds):

  # Type    Start    End  Width  t~exp~   \w     \q     \k     \f   Frames
--------------------------------------------------------------------------
  1  \w    -24.00   1.00   1.00    1.78    --    0.00   9.00 -90.00   25
  2  \w    -90.00 -47.00   1.00    7.14    --  -90.00   9.00 -90.00   43
  3  \w      1.00  28.00   1.00    1.78    --    0.00  55.00-180.00   27
  4  \w     30.00  87.00   1.00    1.78    --    0.00  29.00 -30.00   57
  5  \w    -88.00   7.00   1.00    1.78    --    0.00  29.00  30.00   95
  6  \w    -84.00 -59.00   1.00    1.78    --    0.00  55.00-150.00   25
  7  \w     52.00  88.00   1.00    1.78    --    0.00  14.00 150.00   36
  8  \w    -79.00   6.00   1.00    1.78    --    0.00  29.00 -30.00   85
  9  \w    -26.00  -1.00   1.00    7.14    --  -90.00  55.00 120.00   25
 10  \w   -169.00-116.00   1.00    7.14    --  -90.00  55.00 120.00   53
 11  \w   -140.00-114.00   1.00    7.14    --  -90.00  55.00-120.00   26
 12  \w    -27.00  -1.00   1.00    7.14    --  -90.00  55.00  90.00   26
 13  \w   -179.00  -1.00   1.00    7.14    --  -90.00  29.00 150.00  178
 14  \w    -27.00  -1.00   1.00    7.14    --  -90.00  55.00-180.00   26
 15  \w    -28.00  -1.00   1.00    7.14    --  -90.00  43.00-150.00   27
 16  \w    -26.00  -1.00   1.00    7.14    --  -90.00  43.00 120.00   25
 17  \w    -28.00  -1.00   1.00    7.14    --  -90.00  43.00  90.00   27
 18  \w    -27.00  -1.00   1.00    7.14    --  -90.00  43.00-180.00   26
 19  \w    -26.00  -1.00   1.00    7.14    --  -90.00  55.00-150.00   25
 20  \w   -178.00 -74.00   1.00    7.14    --  -90.00  55.00  60.00  104
 21  \w    -26.00  -1.00   1.00    7.14    --  -90.00  55.00 -90.00   25
 22  \w    -27.00  -1.00   1.00    7.14    --  -90.00  43.00-120.00   26
 23  \w    -27.00  -1.00   1.00    7.14    --  -90.00  43.00 150.00   26
 24  \w    -26.00  -1.00   1.00    7.14    --  -90.00  29.00 120.00   25
 25  \w   -136.00-109.00   1.00    7.14    --  -90.00  55.00-150.00   27
 26  \w    -26.00  -1.00   1.00    7.14    --  -90.00  55.00-120.00   25
 27  \w    -26.00  -1.00   1.00    7.14    --  -90.00  55.00 150.00   25
 28  \w    -45.00  -2.00   1.00    7.14    --  -90.00  43.00 -90.00   43
 29  \w   -142.00  -3.00   1.00    7.14    --  -90.00  29.00-180.00  139
 30  \w   -149.00  -5.00   1.00    7.14    --  -90.00  29.00-150.00  144
 31  \w   -164.00-137.00   1.00    7.14    --  -90.00  29.00-120.00   27
 32  \w   -115.00  -1.00   1.00    7.14    --  -90.00  29.00-120.00  114
 33  \w    -27.00  -2.00   1.00    7.14    --  -90.00  29.00  90.00   25
 34  \w   -139.00-112.00   1.00    7.14    --  -90.00  55.00 150.00   27
 35  \w    -24.00   1.00   1.00    1.78    --    0.00   9.00 -88.00   25
 36  \w   -159.00-133.00   1.00    7.14    --  -90.00  55.00  90.00   26
;
_diffrn_measurement_device 'four-circle diffractometer'
_diffrn_measurement_device_type 'XtaLAB AFC11 (RCD3): quarter-chi single'
_diffrn_measurement_method '\w scans'
_diffrn_orient_matrix_type 'CrysAlisPro convention (1999,Acta A55,543-557)'
_diffrn_orient_matrix_UB_11 0.1189175000
_diffrn_orient_matrix_UB_12 -0.0250575000
_diffrn_orient_matrix_UB_13 -0.0341369000
_diffrn_orient_matrix_UB_21 0.0445299000
_diffrn_orient_matrix_UB_22 -0.0007061000
_diffrn_orient_matrix_UB_23 0.1070106000
_diffrn_orient_matrix_UB_31 -0.0189142000
_diffrn_orient_matrix_UB_32 -0.1592945000
_diffrn_orient_matrix_UB_33 0.0048930000
_diffrn_radiation_monochromator graphite
_diffrn_radiation_probe x-ray
_diffrn_radiation_type CuK\a
_diffrn_radiation_wavelength 1.54184
_diffrn_reflns_av_R_equivalents 0.0486
_diffrn_reflns_av_unetI/netI 0.0284
_diffrn_reflns_Laue_measured_fraction_full 0.993
_diffrn_reflns_Laue_measured_fraction_max 0.989
_diffrn_reflns_limit_h_max 13
_diffrn_reflns_limit_h_min -14
_diffrn_reflns_limit_k_max 10
_diffrn_reflns_limit_k_min -11
_diffrn_reflns_limit_l_max 16
_diffrn_reflns_limit_l_min -16
_diffrn_reflns_number 20615
_diffrn_reflns_point_group_measured_fraction_full 0.938
_diffrn_reflns_point_group_measured_fraction_max 0.930
_diffrn_reflns_theta_full 67.684
_diffrn_reflns_theta_max 69.237
_diffrn_reflns_theta_min 3.684
_diffrn_source 'fine-focus sealed X-ray tube'
_diffrn_source_type 'Enhance (Cu) X-ray Source'
_exptl_absorpt_coefficient_mu 0.692
_exptl_absorpt_correction_T_max 1.00000
_exptl_absorpt_correction_T_min 0.86504
_exptl_absorpt_correction_type multi-scan
_exptl_absorpt_process_details
;
CrysAlisPro 1.171.39.28b (Rigaku Oxford Diffraction, 2015)
Empirical absorption correction using spherical harmonics,
 implemented in SCALE3 ABSPACK scaling algorithm.
;
_exptl_crystal_colour 'clear light colourless'
_exptl_crystal_colour_lustre clear
_exptl_crystal_colour_modifier light
_exptl_crystal_colour_primary colourless
_exptl_crystal_density_diffrn 1.091
_exptl_crystal_description needle
_exptl_crystal_F_000 548
_exptl_crystal_size_max 0.42
_exptl_crystal_size_mid 0.09
_exptl_crystal_size_min 0.03
_refine_diff_density_max 0.253
_refine_diff_density_min -0.196
_refine_diff_density_rms 0.038
_refine_ls_abs_structure_details
;
 Flack x determined using 2166 quotients [(I+)-(I-)]/[(I+)+(I-)]
 (Parsons, Flack and Wagner, Acta Cryst. B69 (2013) 249-259).
;
_refine_ls_abs_structure_Flack 0.03(6)
_refine_ls_extinction_coef 0.0006(3)
_refine_ls_extinction_expression Fc^*^=kFc[1+0.001xFc^2^\l^3^/sin(2\q)]^-1/4^
_refine_ls_extinction_method 'SHELXL-2014/7 (Sheldrick 2014'
_refine_ls_goodness_of_fit_ref 1.043
_refine_ls_hydrogen_treatment constr
_refine_ls_matrix_type full
_refine_ls_number_parameters 342
_refine_ls_number_reflns 5485
_refine_ls_number_restraints 1
_refine_ls_restrained_S_all 1.042
_refine_ls_R_factor_all 0.0390
_refine_ls_R_factor_gt 0.0369
_refine_ls_shift/su_max 0.000
_refine_ls_shift/su_mean 0.000
_refine_ls_structure_factor_coef Fsqd
_refine_ls_weighting_details 'w=1/[\s^2^(Fo^2^)+(0.0650P)^2^+0.1640P] where P=(Fo^2^+2Fc^2^)/3'
_refine_ls_weighting_scheme calc
_refine_ls_wR_factor_gt 0.1000
_refine_ls_wR_factor_ref 0.1013
_reflns_Friedel_coverage 0.765
_reflns_Friedel_fraction_full 0.876
_reflns_Friedel_fraction_max 0.862
_reflns_number_gt 5259
_reflns_number_total 5485
_reflns_threshold_expression 'I > 2\s(I)'
_cod_data_source_file np9b00490_si_005.cif
_cod_data_source_block urw_12a
_cod_database_code 1556924
_shelx_space_group_comment
;
The symmetry employed for this shelxl refinement is uniquely defined
by the following loop, which should always be used as a source of
symmetry information in preference to the above space-group names.
They are only intended as comments.
;
_reflns_odcompleteness_completeness 99.53
_reflns_odcompleteness_iscentric 1
_reflns_odcompleteness_theta 66.97
_olex2_refinement_description
;
1. Fixed Uiso
 At 1.2 times of:
  All C(H) groups, All C(H,H) groups, All N(H) groups
 At 1.5 times of:
  All O(H) groups, All O(H,H) groups
2.a Free rotating group:
 O1W(H1WA,H1WB)
2.b Ternary CH refined with riding coordinates:
 C1'(H1'), C2'(H2'), C3(H3), C3'(H3'), C4'(H4'), C5'(H5'), C15(H15), C20(H20)
2.c Secondary CH2 refined with riding coordinates:
 C5(H5A,H5B), C6(H6A,H6B), C6'(H6'A,H6'B), C14(H14A,H14B), C21(H21A,H21B)
2.d Aromatic/amide H refined with riding coordinates:
 N1(H1), C10(H10), C11(H11), C12(H12), C17(H17), C19(H19)
2.e X=CH2 refined with riding coordinates:
 C18(H18A,H18B)
2.f Idealised tetrahedral OH refined as rotating group:
 O4(H4), O5(H5), O6(H6), O8(H8)
;
_shelx_shelxl_version_number 2014/7
_olex2_submission_special_instructions 'No special instructions were received'
_oxdiff_exptl_absorpt_empirical_details
;
Empirical correction (ABSPACK) includes:
- Absorption correction using spherical harmonics
- Frame scaling
;
_oxdiff_exptl_absorpt_empirical_full_max 1.321
_oxdiff_exptl_absorpt_empirical_full_min 0.633

loop_
_space_group_symop_operation_xyz
'x, y, z'
'-x, y+1/2, -z'

loop_
_atom_site_label
_atom_site_type_symbol
_atom_site_fract_x
_atom_site_fract_y
_atom_site_fract_z
_atom_site_U_iso_or_equiv
_atom_site_adp_type
_atom_site_occupancy
_atom_site_site_symmetry_order
_atom_site_calc_flag
_atom_site_refinement_flags_posn
O1 O -0.03848(17) 0.9374(2) 0.82227(15) 0.0494(5) Uani 1 1 d .
O2 O -0.10577(15) 0.8389(2) 0.95221(15) 0.0492(5) Uani 1 1 d .
O3 O 0.45166(12) 0.35802(17) 0.73982(10) 0.0264(3) Uani 1 1 d .
O4 O 0.37536(16) 0.3496(3) 0.53987(13) 0.0629(7) Uani 1 1 d .
H4 H 0.3520 0.4275 0.5538 0.094 Uiso 1 1 calc GR
O5 O 0.56448(15) 0.3441(2) 0.41500(11) 0.0414(4) Uani 1 1 d .
H5 H 0.5125 0.3301 0.3755 0.062 Uiso 1 1 calc GR
O6 O 0.7091(2) 0.1148(3) 0.46851(13) 0.0600(7) Uani 1 1 d .
H6 H 0.7679 0.1461 0.4495 0.090 Uiso 1 1 calc GR
O7 O 0.60489(12) 0.23392(18) 0.70224(10) 0.0274(3) Uani 1 1 d .
O8 O 0.75275(13) 0.0091(2) 0.76333(11) 0.0327(4) Uani 1 1 d .
H8 H 0.8133 -0.0225 0.7824 0.049 Uiso 1 1 calc GR
N1 N 0.33648(14) 0.5024(2) 1.03801(12) 0.0249(4) Uani 1 1 d .
H1 H 0.3218 0.5094 1.0987 0.030 Uiso 1 1 calc R
N4 N 0.28572(15) 0.8304(2) 0.90205(13) 0.0281(4) Uani 1 1 d .
C1' C 0.49220(17) 0.2628(3) 0.67309(15) 0.0258(4) Uani 1 1 d .
H1' H 0.4474 0.1770 0.6708 0.031 Uiso 1 1 calc R
C2 C 0.33582(17) 0.6116(2) 0.97143(16) 0.0244(4) Uani 1 1 d .
C2' C 0.48829(18) 0.3362(3) 0.57479(15) 0.0302(5) Uani 1 1 d .
H2' H 0.5205 0.4299 0.5831 0.036 Uiso 1 1 calc R
C3 C 0.31594(18) 0.7616(2) 0.99513(15) 0.0262(5) Uani 1 1 d .
H3 H 0.3867 0.8017 1.0201 0.031 Uiso 1 1 calc R
C3' C 0.55215(19) 0.2576(3) 0.49835(14) 0.0289(5) Uani 1 1 d .
H3' H 0.5083 0.1754 0.4780 0.035 Uiso 1 1 calc R
C4' C 0.66512(19) 0.2078(3) 0.53696(15) 0.0301(5) Uani 1 1 d .
H4' H 0.7150 0.2886 0.5448 0.036 Uiso 1 1 calc R
C5 C 0.36809(19) 0.8110(2) 0.82657(16) 0.0283(5) Uani 1 1 d .
H5A H 0.4414 0.8385 0.8522 0.034 Uiso 1 1 calc R
H5B H 0.3488 0.8699 0.7707 0.034 Uiso 1 1 calc R
C5' C 0.6553(2) 0.1361(3) 0.63574(16) 0.0304(5) Uani 1 1 d .
H5' H 0.6090 0.0520 0.6284 0.036 Uiso 1 1 calc R
C6 C 0.3701(2) 0.6566(3) 0.79463(16) 0.0293(5) Uani 1 1 d .
H6A H 0.3067 0.6374 0.7505 0.035 Uiso 1 1 calc R
H6B H 0.4375 0.6381 0.7602 0.035 Uiso 1 1 calc R
C6' C 0.7674(2) 0.0984(3) 0.68098(18) 0.0370(6) Uani 1 1 d .
H6'A H 0.8114 0.0507 0.6334 0.044 Uiso 1 1 calc R
H6'B H 0.8068 0.1826 0.7016 0.044 Uiso 1 1 calc R
C7 C 0.36618(18) 0.5632(2) 0.88224(15) 0.0248(4) Uani 1 1 d .
C8 C 0.38656(17) 0.4174(2) 0.89335(16) 0.0234(4) Uani 1 1 d .
C9 C 0.42424(17) 0.3115(2) 0.83140(15) 0.0237(4) Uani 1 1 d .
C10 C 0.43488(18) 0.1757(2) 0.86512(15) 0.0258(4) Uani 1 1 d .
H10 H 0.4602 0.1059 0.8243 0.031 Uiso 1 1 calc R
C11 C 0.40736(18) 0.1429(3) 0.96122(16) 0.0268(5) Uani 1 1 d .
H11 H 0.4120 0.0503 0.9820 0.032 Uiso 1 1 calc R
C12 C 0.37374(17) 0.2440(2) 1.02543(15) 0.0252(4) Uani 1 1 d .
H12 H 0.3578 0.2216 1.0894 0.030 Uiso 1 1 calc R
C13 C 0.36447(16) 0.3812(2) 0.99095(15) 0.0234(4) Uani 1 1 d .
C14 C 0.22772(19) 0.7911(2) 1.07022(15) 0.0284(5) Uani 1 1 d .
H14A H 0.2445 0.7368 1.1288 0.034 Uiso 1 1 calc R
H14B H 0.2299 0.8894 1.0878 0.034 Uiso 1 1 calc R
C15 C 0.11112(18) 0.7537(3) 1.02965(17) 0.0311(5) Uani 1 1 d .
H15 H 0.1113 0.6535 1.0144 0.037 Uiso 1 1 calc R
C16 C 0.09166(19) 0.8315(3) 0.93434(17) 0.0317(5) Uani 1 1 d .
C17 C 0.17908(19) 0.8582(3) 0.87746(16) 0.0306(5) Uani 1 1 d .
H17 H 0.1636 0.8989 0.8168 0.037 Uiso 1 1 calc R
C18 C -0.0661(3) 0.9967(5) 1.1673(3) 0.0683(10) Uani 1 1 d .
H18A H -0.1383 0.9647 1.1542 0.082 Uiso 1 1 calc R
H18B H -0.0543 1.0834 1.1969 0.082 Uiso 1 1 calc R
C19 C 0.0170(3) 0.9216(4) 1.1447(3) 0.0578(9) Uani 1 1 d .
H19 H 0.0871 0.9592 1.1596 0.069 Uiso 1 1 calc R
C20 C 0.0154(2) 0.7797(3) 1.0968(2) 0.0432(6) Uani 1 1 d .
H20 H 0.0218 0.7099 1.1492 0.052 Uiso 1 1 calc R
C21 C -0.0914(2) 0.7480(4) 1.0378(2) 0.0505(7) Uani 1 1 d .
H21A H -0.0903 0.6511 1.0166 0.061 Uiso 1 1 calc R
H21B H -0.1544 0.7599 1.0790 0.061 Uiso 1 1 calc R
C22 C -0.0166(2) 0.8721(3) 0.9006(2) 0.0417(6) Uani 1 1 d .
O1W O 0.39367(19) 0.2931(3) 0.28680(15) 0.0604(7) Uani 1 1 d .
H1WA H 0.3626 0.2137 0.2789 0.091 Uiso 1 1 d G
H1WB H 0.3441 0.3561 0.2901 0.091 Uiso 1 1 d G

loop_
_atom_site_aniso_label
_atom_site_aniso_U_11
_atom_site_aniso_U_22
_atom_site_aniso_U_33
_atom_site_aniso_U_23
_atom_site_aniso_U_13
_atom_site_aniso_U_12
O1 0.0442(10) 0.0512(13) 0.0511(11) 0.0062(9) -0.0160(9) 0.0120(9)
O2 0.0371(9) 0.0497(13) 0.0601(12) 0.0062(10) -0.0058(8) 0.0084(9)
O3 0.0350(8) 0.0250(8) 0.0193(7) -0.0009(6) 0.0024(6) 0.0003(6)
O4 0.0416(10) 0.119(2) 0.0275(9) -0.0072(11) -0.0097(8) 0.0337(13)
O5 0.0435(9) 0.0593(13) 0.0210(7) 0.0090(8) -0.0013(7) 0.0012(9)
O6 0.0682(14) 0.0891(19) 0.0233(9) -0.0080(10) 0.0084(9) 0.0317(13)
O7 0.0283(7) 0.0321(9) 0.0218(7) -0.0009(6) 0.0007(6) 0.0041(6)
O8 0.0340(8) 0.0391(10) 0.0248(7) 0.0012(7) -0.0005(6) 0.0101(7)
N1 0.0303(9) 0.0262(10) 0.0180(8) 0.0001(7) 0.0004(6) 0.0028(7)
N4 0.0316(9) 0.0250(10) 0.0272(9) -0.0018(7) -0.0035(7) 0.0023(8)
C1' 0.0233(10) 0.0301(12) 0.0237(10) -0.0009(8) -0.0004(8) 0.0015(8)
C2 0.0258(10) 0.0216(12) 0.0257(10) -0.0026(8) -0.0006(8) 0.0033(8)
C2' 0.0300(11) 0.0386(14) 0.0213(10) -0.0026(9) -0.0061(8) 0.0025(10)
C3 0.0287(10) 0.0244(12) 0.0253(10) -0.0035(8) -0.0011(8) 0.0024(8)
C3' 0.0329(11) 0.0370(14) 0.0164(9) -0.0016(9) -0.0038(8) -0.0010(10)
C4' 0.0314(11) 0.0373(14) 0.0215(10) -0.0002(9) -0.0004(8) 0.0030(9)
C5 0.0340(11) 0.0244(12) 0.0262(10) 0.0035(8) -0.0002(9) 0.0043(9)
C5' 0.0355(12) 0.0339(13) 0.0220(10) -0.0011(9) 0.0023(9) 0.0087(9)
C6 0.0355(12) 0.0295(13) 0.0230(10) 0.0013(9) 0.0009(8) -0.0011(9)
C6' 0.0368(13) 0.0442(16) 0.0304(11) 0.0055(10) 0.0043(9) 0.0106(11)
C7 0.0294(11) 0.0235(11) 0.0214(9) 0.0018(8) 0.0013(8) 0.0023(8)
C8 0.0257(10) 0.0202(11) 0.0243(10) -0.0016(8) -0.0005(8) -0.0004(8)
C9 0.0235(9) 0.0274(12) 0.0200(9) 0.0037(8) -0.0008(7) 0.0023(8)
C10 0.0307(10) 0.0231(12) 0.0235(10) -0.0024(8) 0.0006(8) 0.0029(9)
C11 0.0292(11) 0.0266(12) 0.0246(10) 0.0048(8) -0.0001(8) -0.0002(8)
C12 0.0274(10) 0.0239(12) 0.0241(10) 0.0016(8) -0.0001(8) -0.0031(8)
C13 0.0235(9) 0.0243(12) 0.0221(10) -0.0014(8) -0.0020(8) -0.0027(8)
C14 0.0340(12) 0.0259(12) 0.0251(10) -0.0059(8) -0.0012(8) 0.0083(9)
C15 0.0284(11) 0.0302(13) 0.0346(12) 0.0008(10) -0.0020(9) 0.0050(9)
C16 0.0321(11) 0.0302(13) 0.0322(11) -0.0011(9) -0.0071(9) 0.0051(9)
C17 0.0349(11) 0.0255(13) 0.0305(11) -0.0014(9) -0.0104(9) 0.0059(9)
C18 0.062(2) 0.067(3) 0.077(2) 0.002(2) 0.0177(17) 0.0170(19)
C19 0.0555(18) 0.060(2) 0.0597(19) -0.0164(16) 0.0199(15) 0.0077(15)
C20 0.0356(13) 0.0481(17) 0.0460(14) 0.0034(12) 0.0035(11) 0.0064(11)
C21 0.0318(13) 0.0527(18) 0.0668(18) 0.0152(15) -0.0005(12) 0.0044(12)
C22 0.0348(12) 0.0387(16) 0.0510(15) -0.0036(12) -0.0046(11) 0.0104(11)
O1W 0.0524(12) 0.093(2) 0.0346(10) -0.0034(11) -0.0080(9) 0.0308(12)

loop_
_atom_type_symbol
_atom_type_description
_atom_type_scat_dispersion_real
_atom_type_scat_dispersion_imag
_atom_type_scat_source
C C 0.0181 0.0091 'International Tables Vol C Tables 4.2.6.8 and 6.1.1.4'
H H 0.0000 0.0000 'International Tables Vol C Tables 4.2.6.8 and 6.1.1.4'
N N 0.0311 0.0180 'International Tables Vol C Tables 4.2.6.8 and 6.1.1.4'
O O 0.0492 0.0322 'International Tables Vol C Tables 4.2.6.8 and 6.1.1.4'

loop_
_geom_angle_atom_site_label_1
_geom_angle_atom_site_label_2
_geom_angle_atom_site_label_3
_geom_angle
C22 O2 C21 119.5(2)
C9 O3 C1' 119.29(18)
C2' O4 H4 109.5
C3' O5 H5 109.5
C4' O6 H6 109.5
C1' O7 C5' 111.40(16)
C6' O8 H8 109.5
C2 N1 H1 125.7
C13 N1 H1 125.7
C13 N1 C2 108.64(16)
C3 N4 C5 113.96(17)
C17 N4 C3 120.48(19)
C17 N4 C5 120.81(18)
O3 C1' O7 107.29(16)
O3 C1' H1' 111.2
O3 C1' C2' 106.46(18)
O7 C1' H1' 111.2
O7 C1' C2' 109.41(17)
C2' C1' H1' 111.2
N1 C2 C3 125.18(19)
C7 C2 N1 109.85(19)
C7 C2 C3 124.7(2)
O4 C2' C1' 109.46(19)
O4 C2' H2' 108.8
O4 C2' C3' 108.26(18)
C1' C2' H2' 108.8
C1' C2' C3' 112.7(2)
C3' C2' H2' 108.8
N4 C3 C2 106.07(17)
N4 C3 H3 107.9
N4 C3 C14 110.43(18)
C2 C3 H3 107.9
C2 C3 C14 116.37(19)
C14 C3 H3 107.9
O5 C3' C2' 109.9(2)
O5 C3' H3' 108.1
O5 C3' C4' 109.98(18)
C2' C3' H3' 108.1
C4' C3' C2' 112.64(17)
C4' C3' H3' 108.1
O6 C4' C3' 108.71(19)
O6 C4' H4' 109.0
O6 C4' C5' 110.6(2)
C3' C4' H4' 109.0
C3' C4' C5' 110.50(18)
C5' C4' H4' 109.0
N4 C5 H5A 109.7
N4 C5 H5B 109.7
N4 C5 C6 109.85(19)
H5A C5 H5B 108.2
C6 C5 H5A 109.7
C6 C5 H5B 109.7
O7 C5' C4' 108.50(19)
O7 C5' H5' 110.0
O7 C5' C6' 106.54(18)
C4' C5' H5' 110.0
C6' C5' C4' 111.88(19)
C6' C5' H5' 110.0
C5 C6 H6A 109.7
C5 C6 H6B 109.7
H6A C6 H6B 108.2
C7 C6 C5 109.95(18)
C7 C6 H6A 109.7
C7 C6 H6B 109.7
O8 C6' C5' 109.3(2)
O8 C6' H6'A 109.8
O8 C6' H6'B 109.8
C5' C6' H6'A 109.8
C5' C6' H6'B 109.8
H6'A C6' H6'B 108.3
C2 C7 C6 122.2(2)
C2 C7 C8 106.62(19)
C8 C7 C6 131.2(2)
C9 C8 C7 134.2(2)
C9 C8 C13 118.2(2)
C13 C8 C7 107.58(19)
O3 C9 C8 114.28(19)
C10 C9 O3 125.65(19)
C10 C9 C8 120.03(18)
C9 C10 H10 120.0
C9 C10 C11 120.0(2)
C11 C10 H10 120.0
C10 C11 H11 119.0
C12 C11 C10 121.9(2)
C12 C11 H11 119.0
C11 C12 H12 121.2
C11 C12 C13 117.56(19)
C13 C12 H12 121.2
N1 C13 C8 107.25(18)
N1 C13 C12 130.52(19)
C12 C13 C8 122.22(19)
C3 C14 H14A 109.4
C3 C14 H14B 109.4
H14A C14 H14B 108.0
C15 C14 C3 111.17(18)
C15 C14 H14A 109.4
C15 C14 H14B 109.4
C14 C15 H15 107.3
C16 C15 C14 107.78(19)
C16 C15 H15 107.3
C16 C15 C20 110.4(2)
C20 C15 C14 116.4(2)
C20 C15 H15 107.3
C17 C16 C15 119.6(2)
C17 C16 C22 118.8(2)
C22 C16 C15 121.5(2)
N4 C17 C16 125.0(2)
N4 C17 H17 117.5
C16 C17 H17 117.5
H18A C18 H18B 120.0
C19 C18 H18A 120.0
C19 C18 H18B 120.0
C18 C19 H19 116.0
C18 C19 C20 128.0(4)
C20 C19 H19 116.0
C15 C20 H20 107.1
C19 C20 C15 114.4(3)
C19 C20 H20 107.1
C19 C20 C21 114.0(3)
C21 C20 C15 106.7(2)
C21 C20 H20 107.1
O2 C21 C20 112.2(2)
O2 C21 H21A 109.2
O2 C21 H21B 109.2
C20 C21 H21A 109.2
C20 C21 H21B 109.2
H21A C21 H21B 107.9
O1 C22 O2 115.0(2)
O1 C22 C16 124.7(3)
O2 C22 C16 120.2(2)
H1WA O1W H1WB 109.5

loop_
_geom_bond_atom_site_label_1
_geom_bond_atom_site_label_2
_geom_bond_distance
O1 C22 1.260(4)
O2 C21 1.465(4)
O2 C22 1.347(4)
O3 C1' 1.393(3)
O3 C9 1.385(2)
O4 H4 0.8200
O4 C2' 1.425(3)
O5 H5 0.8200
O5 C3' 1.423(3)
O6 H6 0.8200
O6 C4' 1.411(3)
O7 C1' 1.422(3)
O7 C5' 1.456(3)
O8 H8 0.8200
O8 C6' 1.432(3)
N1 H1 0.8600
N1 C2 1.386(3)
N1 C13 1.375(3)
N4 C3 1.468(3)
N4 C5 1.474(3)
N4 C17 1.337(3)
C1' H1' 0.9800
C1' C2' 1.518(3)
C2 C3 1.491(3)
C2 C7 1.371(3)
C2' H2' 0.9800
C2' C3' 1.523(3)
C3 H3 0.9800
C3 C14 1.535(3)
C3' H3' 0.9800
C3' C4' 1.512(3)
C4' H4' 0.9800
C4' C5' 1.527(3)
C5 H5A 0.9700
C5 H5B 0.9700
C5 C6 1.540(3)
C5' H5' 0.9800
C5' C6' 1.502(3)
C6 H6A 0.9700
C6 H6B 0.9700
C6 C7 1.499(3)
C6' H6'A 0.9700
C6' H6'B 0.9700
C7 C8 1.421(3)
C8 C9 1.408(3)
C8 C13 1.418(3)
C9 C10 1.382(3)
C10 H10 0.9300
C10 C11 1.408(3)
C11 H11 0.9300
C11 C12 1.379(3)
C12 H12 0.9300
C12 C13 1.396(3)
C14 H14A 0.9700
C14 H14B 0.9700
C14 C15 1.527(3)
C15 H15 0.9800
C15 C16 1.513(3)
C15 C20 1.524(3)
C16 C17 1.359(3)
C16 C22 1.416(3)
C17 H17 0.9300
C18 H18A 0.9300
C18 H18B 0.9300
C18 C19 1.277(5)
C19 H19 0.9300
C19 C20 1.507(5)
C20 H20 0.9800
C20 C21 1.517(4)
C21 H21A 0.9700
C21 H21B 0.9700
O1W H1WA 0.8502
O1W H1WB 0.8493

loop_
_geom_hbond_atom_site_label_D
_geom_hbond_atom_site_label_H
_geom_hbond_atom_site_label_A
_geom_hbond_distance_DH
_geom_hbond_distance_HA
_geom_hbond_distance_DA
_geom_hbond_angle_DHA
_geom_hbond_site_symmetry_A
O4 H4 O6 0.82 1.95 2.729(4) 157.5 2_656
O5 H5 O1W 0.82 1.87 2.689(3) 178.4 .
O8 H8 O1 0.82 1.88 2.690(2) 169.8 1_645
O1W H1WB O8 0.85 1.99 2.779(3) 154.4 2_656

loop_
_smtbx_masks_void_nr
_smtbx_masks_void_average_x
_smtbx_masks_void_average_y
_smtbx_masks_void_average_z
_smtbx_masks_void_volume
_smtbx_masks_void_count_electrons
1 0.000 -0.769 0.500 483.6 191.8
